data_4078732
loop_
_publ_author_name
'Takao, Toshiro'
'Kawashima, Takashi'
'Kanda, Hideyuki'
'Okamura, Rei'
'Suzuki, Hiroharu'

_publ_section_title
;
 Synthesis of Triruthenium Complexes Containing a Triply Bridging Pyridyl
 Ligand and Its Transformations to Face-Capping Pyridine and
 Perpendicularly Coordinated Pyridyl Ligands
;
_journal_issue 13
_journal_name_full Organometallics
_journal_page_first 4817
_journal_paper_doi 10.1021/om300379d
_journal_volume 31
_journal_year 2012
_chemical_formula_sum 'C38 H57 N O2 Ru3'
_chemical_formula_weight 863.06
_chemical_name_systematic
; 
 ? 
;
_space_group_IT_number 2
_symmetry_cell_setting triclinic
_symmetry_space_group_name_Hall '-P 1'
_symmetry_space_group_name_H-M 'P -1'
_atom_sites_solution_hydrogens geom
_atom_sites_solution_primary direct
_atom_sites_solution_secondary difmap
_audit_creation_method SHELXL-97
_cell_angle_alpha 78.759(10)
_cell_angle_beta 80.239(9)
_cell_angle_gamma 73.723(9)
_cell_formula_units_Z 2
_cell_length_a 8.742(2)
_cell_length_b 11.060(3)
_cell_length_c 19.935(5)
_cell_measurement_reflns_used 15989
_cell_measurement_temperature 193(2)
_cell_measurement_theta_max 27.48
_cell_measurement_theta_min 3.02
_cell_volume 1801.1(8)
_computing_cell_refinement PROCESS-AUTO
_computing_data_collection 'PROCESS-AUTO (Rigaku, 1998)'
_computing_data_reduction 'SHELXS-97 (Sheldrick, 1990)'
_computing_molecular_graphics 'ORTEX (P.McArdle, 1995)'
_computing_publication_material SHELXL-97
_computing_structure_refinement 'SHELXL-97 (Sheldrick, 1997)'
_computing_structure_solution SHELXS-97
_diffrn_ambient_temperature 193(2)
_diffrn_detector_area_resol_mean 10
_diffrn_measured_fraction_theta_full 0.979
_diffrn_measured_fraction_theta_max 0.979
_diffrn_measurement_device_type 'Rigaku R-AXIS RAPID Imaging Plate'
_diffrn_measurement_method \w
_diffrn_radiation_monochromator graphite
_diffrn_radiation_source 'Rigaku Rotating Anode ultraX18'
_diffrn_radiation_type MoK\a
_diffrn_radiation_wavelength 0.71069
_diffrn_reflns_av_R_equivalents 0.0763
_diffrn_reflns_av_sigmaI/netI 0.1368
_diffrn_reflns_limit_h_max 11
_diffrn_reflns_limit_h_min 0
_diffrn_reflns_limit_k_max 14
_diffrn_reflns_limit_k_min -13
_diffrn_reflns_limit_l_max 25
_diffrn_reflns_limit_l_min -25
_diffrn_reflns_number 15989
_diffrn_reflns_theta_full 27.48
_diffrn_reflns_theta_max 27.48
_diffrn_reflns_theta_min 3.02
_exptl_absorpt_coefficient_mu 1.274
_exptl_absorpt_correction_T_max 1.0000
_exptl_absorpt_correction_T_min 0.3663
_exptl_absorpt_correction_type empirical
_exptl_crystal_colour red
_exptl_crystal_density_diffrn 1.591
_exptl_crystal_density_meas ?
_exptl_crystal_density_method 'not measured'
_exptl_crystal_description platelet
_exptl_crystal_F_000 880
_exptl_crystal_size_max 0.130
_exptl_crystal_size_mid 0.040
_exptl_crystal_size_min 0.020
_refine_diff_density_max 1.841
_refine_diff_density_min -1.387
_refine_diff_density_rms 0.194
_refine_ls_extinction_method none
_refine_ls_goodness_of_fit_ref 1.209
_refine_ls_hydrogen_treatment mixed
_refine_ls_matrix_type full
_refine_ls_number_parameters 407
_refine_ls_number_reflns 8102
_refine_ls_number_restraints 0
_refine_ls_restrained_S_all 1.209
_refine_ls_R_factor_all 0.1063
_refine_ls_R_factor_gt 0.0741
_refine_ls_shift/su_max 0.082
_refine_ls_shift/su_mean 0.004
_refine_ls_structure_factor_coef Fsqd
_refine_ls_weighting_details 'calc w=1/[\s^2^(Fo^2^)+(0.0469P)^2^+5.1328P] where P=(Fo^2^+2Fc^2^)/3'
_refine_ls_weighting_scheme calc
_refine_ls_wR_factor_gt 0.1849
_refine_ls_wR_factor_ref 0.2032
_reflns_number_gt 5596
_reflns_number_total 8102
_reflns_threshold_expression >2sigma(I)
_cod_data_source_file om300379d_si_001.cif
_cod_data_source_block 3c
_cod_depositor_comments
;
The following automatic conversions were performed:

'_symmetry_cell_setting' value 'Triclinic' changed to 'triclinic'
according to /home/saulius/struct/CIF-dictionaries/cif_core.dic
dictionary named 'cif_core.dic' version 2.4.2 from
2011-04-26.

'_exptl_absorpt_correction_type' value 'Empirical'
changed to 'empirical' according to
/home/saulius/struct/CIF-dictionaries/cif_core.dic dictionary named
'cif_core.dic' version 2.4.2 from 2011-04-26.

Automatic conversion script
Id: cif_fix_values 1891 2012-01-12 08:04:46Z andrius 

The following automatic conversions were performed:

'_exptl_crystal_density_meas' value 'not measured' was changed to '?'
- the value is perceived as not measured.

Automatic conversion script
Id: cif_fix_values 3008 2015-01-20 13:52:24Z robertas 
;
_cod_original_cell_volume 1801.2(8)
_cod_original_sg_symbol_H-M P-1
_cod_database_code 4078732

loop_
_symmetry_equiv_pos_as_xyz
'x, y, z'
'-x, -y, -z'

loop_
_atom_site_label
_atom_site_type_symbol
_atom_site_fract_x
_atom_site_fract_y
_atom_site_fract_z
_atom_site_U_iso_or_equiv
_atom_site_adp_type
_atom_site_occupancy
_atom_site_symmetry_multiplicity
_atom_site_calc_flag
_atom_site_refinement_flags
Ru1 Ru 0.28279(8) 0.13207(6) 0.66889(3) 0.03163(19) Uani 1 1 d .
Ru2 Ru 0.21198(8) 0.38240(6) 0.72609(4) 0.0335(2) Uani 1 1 d .
Ru3 Ru 0.33724(8) 0.12848(6) 0.81516(3) 0.03011(19) Uani 1 1 d .
N1 N 0.0826(9) 0.0900(7) 0.7397(4) 0.0397(17) Uani 1 1 d .
C1 C 0.0274(10) 0.2046(10) 0.7005(5) 0.042(2) Uani 1 1 d .
C2 C -0.0065(10) 0.3247(9) 0.7263(5) 0.044(2) Uani 1 1 d .
C3 C 0.0155(10) 0.3203(9) 0.7970(5) 0.043(2) Uani 1 1 d .
C4 C 0.0812(10) 0.1993(10) 0.8370(5) 0.043(2) Uani 1 1 d .
C5 C 0.1150(10) 0.0845(9) 0.8072(5) 0.040(2) Uani 1 1 d .
C6 C -0.0912(12) 0.4168(11) 0.8364(6) 0.060(3) Uani 1 1 d .
O1 O -0.1994(9) 0.5095(8) 0.8143(5) 0.070(2) Uani 1 1 d .
O2 O -0.0612(9) 0.3975(8) 0.9053(4) 0.064(2) Uani 1 1 d .
C7 C -0.179(2) 0.4800(16) 0.9512(8) 0.097(5) Uani 1 1 d .
H7A H -0.1212 0.5150 0.9781 0.116 Uiso 1 1 calc R
H7B H -0.2462 0.5526 0.9227 0.116 Uiso 1 1 calc R
C8 C -0.273(3) 0.417(2) 0.9935(13) 0.198(14) Uani 1 1 d .
C9 C 0.2538(13) 0.0019(11) 0.6054(5) 0.055(3) Uani 1 1 d .
C10 C 0.2591(16) 0.1206(11) 0.5617(5) 0.067(4) Uani 1 1 d .
C11 C 0.4102(17) 0.1431(10) 0.5606(5) 0.060(3) Uani 1 1 d .
C12 C 0.4995(13) 0.0397(11) 0.6038(5) 0.053(3) Uani 1 1 d .
C13 C 0.4053(14) -0.0466(9) 0.6311(5) 0.050(3) Uani 1 1 d .
C14 C 0.1252(17) -0.0689(18) 0.6200(9) 0.106(6) Uani 1 1 d .
C15 C 0.120(3) 0.205(2) 0.5222(8) 0.156(11) Uani 1 1 d .
C16 C 0.473(3) 0.2434(16) 0.5137(8) 0.138(9) Uani 1 1 d .
C17 C 0.6758(17) 0.016(2) 0.6132(10) 0.120(8) Uani 1 1 d .
C18 C 0.460(2) -0.1734(11) 0.6745(7) 0.085(5) Uani 1 1 d .
C19 C 0.1042(11) 0.5853(8) 0.6876(5) 0.044(2) Uani 1 1 d .
C20 C 0.2345(12) 0.5318(8) 0.6399(5) 0.045(2) Uani 1 1 d .
C21 C 0.3787(12) 0.4933(8) 0.6732(6) 0.048(2) Uani 1 1 d .
C22 C 0.3347(12) 0.5251(8) 0.7397(5) 0.045(2) Uani 1 1 d .
C23 C 0.1674(12) 0.5798(9) 0.7509(6) 0.049(3) Uani 1 1 d .
C24 C -0.0641(13) 0.6494(10) 0.6729(6) 0.061(3) Uani 1 1 d .
H24A H -0.1389 0.6313 0.7137 0.092 Uiso 1 1 calc R
H24B H -0.0867 0.6172 0.6342 0.092 Uiso 1 1 calc R
H24C H -0.0771 0.7417 0.6612 0.092 Uiso 1 1 calc R
C25 C 0.2247(15) 0.5375(10) 0.5647(6) 0.060(3) Uani 1 1 d .
H25A H 0.3278 0.4907 0.5430 0.090 Uiso 1 1 calc R
H25B H 0.2001 0.6266 0.5423 0.090 Uiso 1 1 calc R
H25C H 0.1399 0.4988 0.5599 0.090 Uiso 1 1 calc R
C26 C 0.5498(13) 0.4488(10) 0.6388(7) 0.063(3) Uani 1 1 d .
H26A H 0.5474 0.4374 0.5915 0.094 Uiso 1 1 calc R
H26B H 0.6037 0.3676 0.6648 0.094 Uiso 1 1 calc R
H26C H 0.6084 0.5128 0.6381 0.094 Uiso 1 1 calc R
C27 C 0.4467(16) 0.5160(9) 0.7917(7) 0.072(4) Uani 1 1 d .
H27A H 0.4009 0.4831 0.8376 0.108 Uiso 1 1 calc R
H27B H 0.4608 0.6008 0.7918 0.108 Uiso 1 1 calc R
H27C H 0.5511 0.4582 0.7792 0.108 Uiso 1 1 calc R
C28 C 0.0789(15) 0.6449(11) 0.8111(6) 0.066(3) Uani 1 1 d .
H28A H -0.0357 0.6496 0.8146 0.099 Uiso 1 1 calc R
H28B H 0.0938 0.7312 0.8043 0.099 Uiso 1 1 calc R
H28C H 0.1212 0.5962 0.8536 0.099 Uiso 1 1 calc R
C29 C 0.4130(11) 0.1342(9) 0.9132(4) 0.039(2) Uani 1 1 d .
C30 C 0.3567(11) 0.0234(10) 0.9179(5) 0.044(2) Uani 1 1 d .
C31 C 0.4619(13) -0.0547(10) 0.8705(5) 0.052(3) Uani 1 1 d .
C32 C 0.5817(11) 0.0049(9) 0.8395(5) 0.043(2) Uani 1 1 d .
C33 C 0.5578(10) 0.1217(8) 0.8623(5) 0.040(2) Uani 1 1 d .
C34 C 0.3523(15) 0.2364(12) 0.9562(6) 0.071(4) Uani 1 1 d .
H34A H 0.4036 0.3061 0.9372 0.107 Uiso 1 1 calc R
H34B H 0.3773 0.2025 1.0034 0.107 Uiso 1 1 calc R
H34C H 0.2358 0.2686 0.9564 0.107 Uiso 1 1 calc R
C35 C 0.2345(16) -0.0173(13) 0.9700(7) 0.076(4) Uani 1 1 d .
H35A H 0.1594 -0.0426 0.9475 0.113 Uiso 1 1 calc R
H35B H 0.1759 0.0534 0.9949 0.113 Uiso 1 1 calc R
H35C H 0.2861 -0.0898 1.0024 0.113 Uiso 1 1 calc R
C36 C 0.4576(17) -0.1844(11) 0.8653(8) 0.080(4) Uani 1 1 d .
H36A H 0.3479 -0.1847 0.8604 0.121 Uiso 1 1 calc R
H36B H 0.4916 -0.2424 0.9070 0.121 Uiso 1 1 calc R
H36C H 0.5302 -0.2127 0.8250 0.121 Uiso 1 1 calc R
C37 C 0.7331(15) -0.0509(14) 0.7922(7) 0.084(5) Uani 1 1 d .
H37A H 0.7754 0.0187 0.7643 0.125 Uiso 1 1 calc R
H37B H 0.7059 -0.0996 0.7619 0.125 Uiso 1 1 calc R
H37C H 0.8146 -0.1073 0.8204 0.125 Uiso 1 1 calc R
C38 C 0.6705(13) 0.2043(12) 0.8454(7) 0.066(3) Uani 1 1 d .
H38A H 0.6163 0.2882 0.8586 0.099 Uiso 1 1 calc R
H38B H 0.7061 0.2143 0.7958 0.099 Uiso 1 1 calc R
H38C H 0.7637 0.1653 0.8706 0.099 Uiso 1 1 calc R

loop_
_atom_site_aniso_label
_atom_site_aniso_U_11
_atom_site_aniso_U_22
_atom_site_aniso_U_33
_atom_site_aniso_U_23
_atom_site_aniso_U_13
_atom_site_aniso_U_12
Ru1 0.0320(4) 0.0326(3) 0.0305(3) -0.0077(3) -0.0085(3) -0.0038(3)
Ru2 0.0285(3) 0.0285(3) 0.0427(4) -0.0074(3) -0.0145(3) 0.0014(3)
Ru3 0.0274(3) 0.0327(3) 0.0306(3) -0.0043(3) -0.0092(3) -0.0053(3)
N1 0.037(4) 0.047(4) 0.041(4) -0.004(4) -0.010(3) -0.018(3)
C1 0.021(4) 0.064(6) 0.040(5) -0.016(5) -0.008(4) -0.002(4)
C2 0.021(4) 0.049(5) 0.061(6) -0.015(5) -0.013(4) -0.002(4)
C3 0.021(4) 0.056(6) 0.053(5) -0.020(5) -0.011(4) 0.000(4)
C4 0.027(4) 0.065(6) 0.038(5) -0.012(5) -0.007(4) -0.011(4)
C5 0.027(4) 0.049(5) 0.045(5) -0.001(4) -0.007(4) -0.016(4)
C6 0.036(5) 0.066(7) 0.076(8) -0.019(6) -0.010(5) -0.003(5)
O1 0.043(4) 0.069(5) 0.091(6) -0.019(5) -0.011(4) 0.005(4)
O2 0.058(5) 0.077(5) 0.047(4) -0.030(4) 0.004(4) 0.004(4)
C7 0.101(12) 0.096(11) 0.082(10) -0.049(10) 0.002(9) 0.010(9)
C8 0.26(3) 0.132(17) 0.19(2) -0.120(18) 0.17(2) -0.094(18)
C9 0.063(7) 0.069(7) 0.047(6) -0.031(6) 0.004(5) -0.030(6)
C10 0.096(9) 0.062(7) 0.028(5) -0.026(5) -0.029(5) 0.028(7)
C11 0.104(10) 0.051(6) 0.032(5) -0.016(5) 0.003(6) -0.030(6)
C12 0.057(6) 0.061(6) 0.046(5) -0.036(6) 0.004(5) -0.010(5)
C13 0.077(7) 0.037(5) 0.031(4) -0.017(4) -0.006(5) 0.002(5)
C14 0.075(9) 0.163(16) 0.124(13) -0.102(13) 0.006(9) -0.057(10)
C15 0.19(2) 0.166(17) 0.073(10) -0.066(12) -0.090(12) 0.100(16)
C16 0.24(2) 0.087(11) 0.078(10) -0.048(9) 0.097(13) -0.073(13)
C17 0.058(8) 0.182(19) 0.136(14) -0.115(15) 0.018(9) -0.012(10)
C18 0.139(13) 0.040(6) 0.067(8) -0.016(6) -0.022(8) 0.005(7)
C19 0.034(5) 0.034(4) 0.066(6) -0.009(4) -0.018(5) -0.003(4)
C20 0.046(5) 0.033(4) 0.052(5) -0.005(4) -0.017(5) 0.001(4)
C21 0.040(5) 0.030(4) 0.072(7) -0.012(5) -0.012(5) -0.003(4)
C22 0.044(5) 0.027(4) 0.066(6) -0.004(4) -0.026(5) -0.006(4)
C23 0.050(6) 0.035(5) 0.061(6) -0.014(5) -0.018(5) 0.004(4)
C24 0.048(6) 0.050(6) 0.074(8) -0.001(6) -0.015(6) 0.005(5)
C25 0.071(8) 0.044(5) 0.056(6) 0.000(5) -0.016(6) -0.003(5)
C26 0.046(6) 0.039(5) 0.097(9) -0.017(6) -0.005(6) 0.001(5)
C27 0.091(9) 0.029(5) 0.107(10) -0.002(6) -0.060(8) -0.011(5)
C28 0.072(8) 0.059(7) 0.062(7) -0.017(6) -0.014(6) 0.000(6)
C29 0.037(5) 0.048(5) 0.030(4) -0.013(4) -0.016(4) 0.004(4)
C30 0.033(5) 0.060(6) 0.037(5) 0.012(4) -0.011(4) -0.016(4)
C31 0.064(7) 0.047(5) 0.048(6) -0.017(5) -0.025(5) 0.000(5)
C32 0.033(5) 0.038(5) 0.053(6) -0.004(4) -0.018(4) 0.005(4)
C33 0.031(4) 0.041(5) 0.051(5) 0.000(4) -0.024(4) -0.007(4)
C34 0.074(8) 0.072(8) 0.073(8) -0.043(7) -0.027(7) 0.005(6)
C35 0.071(8) 0.086(9) 0.065(7) 0.024(7) -0.014(6) -0.032(7)
C36 0.093(10) 0.047(6) 0.110(11) -0.022(7) -0.052(9) -0.001(6)
C37 0.057(7) 0.102(10) 0.087(9) -0.043(9) -0.028(7) 0.018(7)
C38 0.042(6) 0.075(8) 0.085(8) -0.005(7) -0.035(6) -0.012(6)

loop_
_atom_type_symbol
_atom_type_description
_atom_type_scat_dispersion_real
_atom_type_scat_dispersion_imag
_atom_type_scat_source
C C 0.0033 0.0016 'International Tables Vol C Tables 4.2.6.8 and 6.1.1.4'
H H 0.0000 0.0000 'International Tables Vol C Tables 4.2.6.8 and 6.1.1.4'
N N 0.0061 0.0033 'International Tables Vol C Tables 4.2.6.8 and 6.1.1.4'
O O 0.0106 0.0060 'International Tables Vol C Tables 4.2.6.8 and 6.1.1.4'
Ru Ru -1.2594 0.8363 'International Tables Vol C Tables 4.2.6.8 and 6.1.1.4'

loop_
_geom_angle_atom_site_label_1
_geom_angle_atom_site_label_2
_geom_angle_atom_site_label_3
_geom_angle
N1 Ru1 C13 104.6(4)
N1 Ru1 C1 36.6(3)
C13 Ru1 C1 128.2(4)
N1 Ru1 C9 88.8(4)
C13 Ru1 C9 38.1(4)
C1 Ru1 C9 95.6(4)
N1 Ru1 C10 111.7(5)
C13 Ru1 C10 62.9(4)
C1 Ru1 C10 96.2(4)
C9 Ru1 C10 38.1(4)
N1 Ru1 C12 141.7(4)
C13 Ru1 C12 37.3(4)
C1 Ru1 C12 156.8(3)
C9 Ru1 C12 62.9(4)
C10 Ru1 C12 61.8(4)
N1 Ru1 C11 148.2(4)
C13 Ru1 C11 62.3(4)
C1 Ru1 C11 127.2(4)
C9 Ru1 C11 62.8(4)
C10 Ru1 C11 36.7(5)
C12 Ru1 C11 36.9(4)
N1 Ru1 Ru3 69.95(18)
C13 Ru1 Ru3 112.6(2)
C1 Ru1 Ru3 87.6(2)
C9 Ru1 Ru3 139.0(3)
C10 Ru1 Ru3 175.4(3)
C12 Ru1 Ru3 114.1(3)
C11 Ru1 Ru3 141.1(3)
N1 Ru1 Ru2 87.39(19)
C13 Ru1 Ru2 163.1(3)
C1 Ru1 Ru2 68.3(3)
C9 Ru1 Ru2 156.7(3)
C10 Ru1 Ru2 124.1(3)
C12 Ru1 Ru2 128.8(3)
C11 Ru1 Ru2 112.7(3)
Ru3 Ru1 Ru2 59.88(2)
C20 Ru2 C21 38.9(4)
C20 Ru2 C2 109.7(4)
C21 Ru2 C2 148.2(4)
C20 Ru2 C3 137.1(3)
C21 Ru2 C3 162.3(3)
C2 Ru2 C3 38.4(3)
C20 Ru2 C19 37.9(4)
C21 Ru2 C19 63.9(3)
C2 Ru2 C19 93.9(3)
C3 Ru2 C19 104.1(4)
C20 Ru2 C22 62.9(4)
C21 Ru2 C22 37.2(4)
C2 Ru2 C22 150.6(3)
C3 Ru2 C22 126.7(4)
C19 Ru2 C22 62.4(3)
C20 Ru2 C23 63.4(4)
C21 Ru2 C23 63.1(4)
C2 Ru2 C23 113.7(4)
C3 Ru2 C23 99.4(4)
C19 Ru2 C23 37.8(3)
C22 Ru2 C23 36.9(3)
C20 Ru2 Ru3 153.3(2)
C21 Ru2 Ru3 119.5(2)
C2 Ru2 Ru3 88.1(3)
C3 Ru2 Ru3 68.8(2)
C19 Ru2 Ru3 164.9(3)
C22 Ru2 Ru3 110.5(2)
C23 Ru2 Ru3 128.5(3)
C20 Ru2 Ru1 107.7(2)
C21 Ru2 Ru1 110.3(2)
C2 Ru2 Ru1 68.4(2)
C3 Ru2 Ru1 87.4(2)
C19 Ru2 Ru1 134.9(2)
C22 Ru2 Ru1 140.5(3)
C23 Ru2 Ru1 171.1(3)
Ru3 Ru2 Ru1 59.44(3)
C4 Ru3 C30 92.3(4)
C4 Ru3 C5 39.0(3)
C30 Ru3 C5 93.9(4)
C4 Ru3 C29 100.6(3)
C30 Ru3 C29 38.3(4)
C5 Ru3 C29 123.3(4)
C4 Ru3 C31 120.3(4)
C30 Ru3 C31 38.6(4)
C5 Ru3 C31 99.5(4)
C29 Ru3 C31 63.7(3)
C4 Ru3 C33 137.3(3)
C30 Ru3 C33 63.7(4)
C5 Ru3 C33 157.5(4)
C29 Ru3 C33 38.7(3)
C31 Ru3 C33 62.1(4)
C4 Ru3 C32 154.1(4)
C30 Ru3 C32 62.1(4)
C5 Ru3 C32 132.7(4)
C29 Ru3 C32 62.2(3)
C31 Ru3 C32 36.2(4)
C33 Ru3 C32 36.1(3)
C4 Ru3 Ru1 87.1(2)
C30 Ru3 Ru1 147.7(3)
C5 Ru3 Ru1 66.0(2)
C29 Ru3 Ru1 170.6(3)
C31 Ru3 Ru1 116.9(2)
C33 Ru3 Ru1 132.4(3)
C32 Ru3 Ru1 112.3(2)
C4 Ru3 Ru2 68.1(3)
C30 Ru3 Ru2 147.1(3)
C5 Ru3 Ru2 86.9(3)
C29 Ru3 Ru2 117.2(2)
C31 Ru3 Ru2 171.6(3)
C33 Ru3 Ru2 112.8(2)
C32 Ru3 Ru2 135.8(3)
Ru1 Ru3 Ru2 60.68(2)
C1 N1 C5 120.2(7)
C1 N1 Ru1 72.7(5)
C5 N1 Ru1 108.4(5)
N1 C1 C2 122.5(8)
N1 C1 Ru1 70.7(5)
C2 C1 Ru1 111.7(6)
C3 C2 C1 118.0(9)
C3 C2 Ru2 72.0(5)
C1 C2 Ru2 111.6(6)
C4 C3 C2 119.1(8)
C4 C3 C6 115.4(9)
C2 C3 C6 119.3(8)
C4 C3 Ru2 108.8(6)
C2 C3 Ru2 69.6(6)
C6 C3 Ru2 115.3(8)
C3 C4 C5 119.5(8)
C3 C4 Ru3 114.3(7)
C5 C4 Ru3 71.1(5)
N1 C5 C4 120.6(8)
N1 C5 Ru3 115.6(6)
C4 C5 Ru3 69.9(5)
O1 C6 O2 120.4(9)
O1 C6 C3 126.4(11)
O2 C6 C3 113.2(9)
C6 O2 C7 116.2(9)
C8 C7 O2 111.9(14)
C13 C9 C10 106.5(10)
C13 C9 C14 123.5(13)
C10 C9 C14 129.9(13)
C13 C9 Ru1 70.8(5)
C10 C9 Ru1 72.1(5)
C14 C9 Ru1 125.2(7)
C11 C10 C9 108.8(9)
C11 C10 C15 127.2(16)
C9 C10 C15 123.9(16)
C11 C10 Ru1 73.2(5)
C9 C10 Ru1 69.8(5)
C15 C10 Ru1 124.0(7)
C12 C11 C10 107.4(10)
C12 C11 C16 126.1(16)
C10 C11 C16 125.7(15)
C12 C11 Ru1 70.2(6)
C10 C11 Ru1 70.1(6)
C16 C11 Ru1 133.0(7)
C11 C12 C13 108.9(10)
C11 C12 C17 126.2(14)
C13 C12 C17 124.6(13)
C11 C12 Ru1 72.9(6)
C13 C12 Ru1 69.9(5)
C17 C12 Ru1 128.6(7)
C12 C13 C9 108.4(9)
C12 C13 C18 125.8(12)
C9 C13 C18 125.6(12)
C12 C13 Ru1 72.9(5)
C9 C13 Ru1 71.1(5)
C18 C13 Ru1 126.0(7)
C20 C19 C23 107.7(8)
C20 C19 C24 126.4(9)
C23 C19 C24 125.5(9)
C20 C19 Ru2 69.1(5)
C23 C19 Ru2 72.3(5)
C24 C19 Ru2 129.2(7)
C19 C20 C21 108.1(8)
C19 C20 C25 124.4(8)
C21 C20 C25 126.6(9)
C19 C20 Ru2 73.0(6)
C21 C20 Ru2 70.9(6)
C25 C20 Ru2 130.1(7)
C22 C21 C20 107.0(8)
C22 C21 C26 125.9(9)
C20 C21 C26 126.3(10)
C22 C21 Ru2 73.3(6)
C20 C21 Ru2 70.2(6)
C26 C21 Ru2 129.7(7)
C21 C22 C23 110.4(8)
C21 C22 C27 126.7(10)
C23 C22 C27 122.7(10)
C21 C22 Ru2 69.5(5)
C23 C22 Ru2 72.5(5)
C27 C22 Ru2 129.2(7)
C22 C23 C19 106.8(8)
C22 C23 C28 126.1(9)
C19 C23 C28 126.0(9)
C22 C23 Ru2 70.6(5)
C19 C23 Ru2 69.9(5)
C28 C23 Ru2 134.1(9)
C30 C29 C33 107.2(7)
C30 C29 C34 127.5(10)
C33 C29 C34 124.9(10)
C30 C29 Ru3 69.8(5)
C33 C29 Ru3 73.5(4)
C34 C29 Ru3 127.3(6)
C29 C30 C31 107.7(9)
C29 C30 C35 126.7(10)
C31 C30 C35 124.6(11)
C29 C30 Ru3 71.9(5)
C31 C30 Ru3 72.1(6)
C35 C30 Ru3 130.3(7)
C32 C31 C30 107.9(8)
C32 C31 C36 126.3(10)
C30 C31 C36 125.0(12)
C32 C31 Ru3 74.7(6)
C30 C31 Ru3 69.4(5)
C36 C31 Ru3 129.3(7)
C31 C32 C33 111.1(8)
C31 C32 C37 126.6(10)
C33 C32 C37 122.0(10)
C31 C32 Ru3 69.1(5)
C33 C32 Ru3 71.8(4)
C37 C32 Ru3 131.3(7)
C32 C33 C29 106.1(9)
C32 C33 C38 125.6(9)
C29 C33 C38 127.7(8)
C32 C33 Ru3 72.1(5)
C29 C33 Ru3 67.8(4)
C38 C33 Ru3 131.3(7)

loop_
_geom_bond_atom_site_label_1
_geom_bond_atom_site_label_2
_geom_bond_distance
Ru1 N1 2.153(8)
Ru1 C13 2.178(8)
Ru1 C1 2.177(8)
Ru1 C9 2.183(9)
Ru1 C10 2.213(8)
Ru1 C12 2.217(9)
Ru1 C11 2.253(10)
Ru1 Ru3 3.0243(11)
Ru1 Ru2 3.0625(11)
Ru2 C20 2.163(10)
Ru2 C21 2.172(11)
Ru2 C2 2.176(9)
Ru2 C3 2.208(10)
Ru2 C19 2.214(9)
Ru2 C22 2.220(9)
Ru2 C23 2.245(9)
Ru2 Ru3 3.0381(11)
Ru3 C4 2.152(9)
Ru3 C30 2.156(9)
Ru3 C5 2.168(9)
Ru3 C29 2.184(7)
Ru3 C31 2.192(10)
Ru3 C33 2.260(8)
Ru3 C32 2.265(8)
N1 C1 1.359(12)
N1 C5 1.408(11)
C1 C2 1.454(13)
C2 C3 1.443(13)
C3 C4 1.438(14)
C3 C6 1.466(13)
C4 C5 1.441(13)
C6 O1 1.249(13)
C6 O2 1.405(13)
O2 C7 1.488(13)
C7 C8 1.31(3)
C9 C13 1.424(15)
C9 C10 1.435(17)
C9 C14 1.502(18)
C10 C11 1.407(18)
C10 C15 1.538(16)
C11 C12 1.415(16)
C11 C16 1.473(19)
C12 C13 1.404(16)
C12 C17 1.527(18)
C13 C18 1.494(15)
C19 C20 1.423(13)
C19 C23 1.445(13)
C19 C24 1.495(13)
C20 C21 1.444(13)
C20 C25 1.504(14)
C21 C22 1.401(14)
C21 C26 1.524(14)
C22 C23 1.415(13)
C22 C27 1.514(13)
C23 C28 1.506(14)
C29 C30 1.424(14)
C29 C33 1.474(13)
C29 C34 1.478(12)
C30 C31 1.436(13)
C30 C35 1.461(16)
C31 C32 1.386(16)
C31 C36 1.470(15)
C32 C33 1.401(12)
C32 C37 1.538(15)
C33 C38 1.481(15)

loop_
_geom_torsion_atom_site_label_1
_geom_torsion_atom_site_label_2
_geom_torsion_atom_site_label_3
_geom_torsion_atom_site_label_4
_geom_torsion
N1 Ru1 Ru2 C20 -137.6(3)
C13 Ru1 Ru2 C20 86.4(10)
C1 Ru1 Ru2 C20 -105.5(4)
C9 Ru1 Ru2 C20 -56.7(8)
C10 Ru1 Ru2 C20 -23.0(5)
C12 Ru1 Ru2 C20 56.2(5)
C11 Ru1 Ru2 C20 17.1(5)
Ru3 Ru1 Ru2 C20 154.2(3)
N1 Ru1 Ru2 C21 -178.7(3)
C13 Ru1 Ru2 C21 45.2(10)
C1 Ru1 Ru2 C21 -146.7(4)
C9 Ru1 Ru2 C21 -97.9(8)
C10 Ru1 Ru2 C21 -64.1(6)
C12 Ru1 Ru2 C21 15.0(5)
C11 Ru1 Ru2 C21 -24.1(5)
Ru3 Ru1 Ru2 C21 113.0(3)
N1 Ru1 Ru2 C2 -32.9(4)
C13 Ru1 Ru2 C2 -168.9(10)
C1 Ru1 Ru2 C2 -0.8(4)
C9 Ru1 Ru2 C2 48.0(8)
C10 Ru1 Ru2 C2 81.7(6)
C12 Ru1 Ru2 C2 160.9(5)
C11 Ru1 Ru2 C2 121.7(5)
Ru3 Ru1 Ru2 C2 -101.1(3)
N1 Ru1 Ru2 C3 1.5(3)
C13 Ru1 Ru2 C3 -134.6(9)
C1 Ru1 Ru2 C3 33.6(4)
C9 Ru1 Ru2 C3 82.3(8)
C10 Ru1 Ru2 C3 116.1(5)
C12 Ru1 Ru2 C3 -164.8(4)
C11 Ru1 Ru2 C3 156.1(4)
Ru3 Ru1 Ru2 C3 -66.8(2)
N1 Ru1 Ru2 C19 -105.8(4)
C13 Ru1 Ru2 C19 118.1(10)
C1 Ru1 Ru2 C19 -73.7(5)
C9 Ru1 Ru2 C19 -25.0(8)
C10 Ru1 Ru2 C19 8.8(6)
C12 Ru1 Ru2 C19 87.9(5)
C11 Ru1 Ru2 C19 48.8(5)
Ru3 Ru1 Ru2 C19 -174.1(4)
N1 Ru1 Ru2 C22 153.8(4)
C13 Ru1 Ru2 C22 17.8(10)
C1 Ru1 Ru2 C22 -174.1(5)
C9 Ru1 Ru2 C22 -125.3(9)
C10 Ru1 Ru2 C22 -91.6(6)
C12 Ru1 Ru2 C22 -12.4(6)
C11 Ru1 Ru2 C22 -51.5(6)
Ru3 Ru1 Ru2 C22 85.6(4)
N1 Ru1 Ru2 C23 -138.0(17)
C13 Ru1 Ru2 C23 86.0(19)
C1 Ru1 Ru2 C23 -105.9(17)
C9 Ru1 Ru2 C23 -57.1(18)
C10 Ru1 Ru2 C23 -23.4(17)
C12 Ru1 Ru2 C23 55.8(17)
C11 Ru1 Ru2 C23 16.7(17)
Ru3 Ru1 Ru2 C23 153.8(17)
N1 Ru1 Ru2 Ru3 68.26(19)
C13 Ru1 Ru2 Ru3 -67.8(9)
C1 Ru1 Ru2 Ru3 100.3(3)
C9 Ru1 Ru2 Ru3 149.1(8)
C10 Ru1 Ru2 Ru3 -177.1(5)
C12 Ru1 Ru2 Ru3 -98.0(4)
C11 Ru1 Ru2 Ru3 -137.1(4)
N1 Ru1 Ru3 C4 -32.5(4)
C13 Ru1 Ru3 C4 -130.5(5)
C1 Ru1 Ru3 C4 0.3(4)
C9 Ru1 Ru3 C4 -95.5(5)
C10 Ru1 Ru3 C4 -144(5)
C12 Ru1 Ru3 C4 -171.2(4)
C11 Ru1 Ru3 C4 156.0(5)
Ru2 Ru1 Ru3 C4 66.5(3)
N1 Ru1 Ru3 C30 57.2(5)
C13 Ru1 Ru3 C30 -40.8(6)
C1 Ru1 Ru3 C30 90.0(5)
C9 Ru1 Ru3 C30 -5.8(6)
C10 Ru1 Ru3 C30 -55(5)
C12 Ru1 Ru3 C30 -81.5(6)
C11 Ru1 Ru3 C30 -114.3(6)
Ru2 Ru1 Ru3 C30 156.1(5)
N1 Ru1 Ru3 C5 1.5(3)
C13 Ru1 Ru3 C5 -96.5(4)
C1 Ru1 Ru3 C5 34.3(4)
C9 Ru1 Ru3 C5 -61.6(5)
C10 Ru1 Ru3 C5 -110(5)
C12 Ru1 Ru3 C5 -137.2(4)
C11 Ru1 Ru3 C5 -170.0(5)
Ru2 Ru1 Ru3 C5 100.4(3)
N1 Ru1 Ru3 C29 -178.3(14)
C13 Ru1 Ru3 C29 83.7(14)
C1 Ru1 Ru3 C29 -145.5(14)
C9 Ru1 Ru3 C29 118.7(15)
C10 Ru1 Ru3 C29 70(6)
C12 Ru1 Ru3 C29 43.0(14)
C11 Ru1 Ru3 C29 10.3(15)
Ru2 Ru1 Ru3 C29 -79.3(14)
N1 Ru1 Ru3 C31 90.2(4)
C13 Ru1 Ru3 C31 -7.8(5)
C1 Ru1 Ru3 C31 123.0(5)
C9 Ru1 Ru3 C31 27.2(6)
C10 Ru1 Ru3 C31 -22(5)
C12 Ru1 Ru3 C31 -48.5(5)
C11 Ru1 Ru3 C31 -81.3(6)
Ru2 Ru1 Ru3 C31 -170.8(4)
N1 Ru1 Ru3 C33 165.9(4)
C13 Ru1 Ru3 C33 67.9(5)
C1 Ru1 Ru3 C33 -161.3(4)
C9 Ru1 Ru3 C33 102.9(5)
C10 Ru1 Ru3 C33 54(5)
C12 Ru1 Ru3 C33 27.2(5)
C11 Ru1 Ru3 C33 -5.6(5)
Ru2 Ru1 Ru3 C33 -95.2(3)
N1 Ru1 Ru3 C32 129.8(4)
C13 Ru1 Ru3 C32 31.8(5)
C1 Ru1 Ru3 C32 162.6(4)
C9 Ru1 Ru3 C32 66.8(5)
C10 Ru1 Ru3 C32 18(5)
C12 Ru1 Ru3 C32 -8.9(5)
C11 Ru1 Ru3 C32 -41.6(5)
Ru2 Ru1 Ru3 C32 -131.2(3)
N1 Ru1 Ru3 Ru2 -99.0(2)
C13 Ru1 Ru3 Ru2 163.0(4)
C1 Ru1 Ru3 Ru2 -66.1(3)
C9 Ru1 Ru3 Ru2 -162.0(4)
C10 Ru1 Ru3 Ru2 149(5)
C12 Ru1 Ru3 Ru2 122.3(3)
C11 Ru1 Ru3 Ru2 89.6(4)
C20 Ru2 Ru3 C4 -166.7(6)
C21 Ru2 Ru3 C4 163.2(4)
C2 Ru2 Ru3 C4 -33.5(3)
C3 Ru2 Ru3 C4 0.5(3)
C19 Ru2 Ru3 C4 64.3(10)
C22 Ru2 Ru3 C4 123.2(4)
C23 Ru2 Ru3 C4 85.6(4)
Ru1 Ru2 Ru3 C4 -99.4(2)
C20 Ru2 Ru3 C30 136.2(7)
C21 Ru2 Ru3 C30 106.1(6)
C2 Ru2 Ru3 C30 -90.7(5)
C3 Ru2 Ru3 C30 -56.6(5)
C19 Ru2 Ru3 C30 7.1(11)
C22 Ru2 Ru3 C30 66.0(6)
C23 Ru2 Ru3 C30 28.5(6)
Ru1 Ru2 Ru3 C30 -156.5(5)
C20 Ru2 Ru3 C5 -131.5(6)
C21 Ru2 Ru3 C5 -161.6(4)
C2 Ru2 Ru3 C5 1.7(3)
C3 Ru2 Ru3 C5 35.7(3)
C19 Ru2 Ru3 C5 99.5(10)
C22 Ru2 Ru3 C5 158.4(4)
C23 Ru2 Ru3 C5 120.8(4)
Ru1 Ru2 Ru3 C5 -64.2(2)
C20 Ru2 Ru3 C29 102.4(6)
C21 Ru2 Ru3 C29 72.2(4)
C2 Ru2 Ru3 C29 -124.5(4)
C3 Ru2 Ru3 C29 -90.4(4)
C19 Ru2 Ru3 C29 -26.7(10)
C22 Ru2 Ru3 C29 32.2(4)
C23 Ru2 Ru3 C29 -5.3(5)
Ru1 Ru2 Ru3 C29 169.6(3)
C20 Ru2 Ru3 C31 8.3(16)
C21 Ru2 Ru3 C31 -21.9(16)
C2 Ru2 Ru3 C31 141.4(16)
C3 Ru2 Ru3 C31 175.5(16)
C19 Ru2 Ru3 C31 -120.8(18)
C22 Ru2 Ru3 C31 -61.9(16)
C23 Ru2 Ru3 C31 -99.4(16)
Ru1 Ru2 Ru3 C31 75.5(16)
C20 Ru2 Ru3 C33 59.7(6)
C21 Ru2 Ru3 C33 29.6(4)
C2 Ru2 Ru3 C33 -167.1(4)
C3 Ru2 Ru3 C33 -133.1(3)
C19 Ru2 Ru3 C33 -69.3(10)
C22 Ru2 Ru3 C33 -10.4(4)
C23 Ru2 Ru3 C33 -48.0(5)
Ru1 Ru2 Ru3 C33 127.0(3)
C20 Ru2 Ru3 C32 25.3(6)
C21 Ru2 Ru3 C32 -4.8(4)
C2 Ru2 Ru3 C32 158.5(4)
C3 Ru2 Ru3 C32 -167.4(4)
C19 Ru2 Ru3 C32 -103.7(10)
C22 Ru2 Ru3 C32 -44.8(4)
C23 Ru2 Ru3 C32 -82.4(5)
Ru1 Ru2 Ru3 C32 92.6(3)
C20 Ru2 Ru3 Ru1 -67.3(5)
C21 Ru2 Ru3 Ru1 -97.4(3)
C2 Ru2 Ru3 Ru1 65.8(2)
C3 Ru2 Ru3 Ru1 99.9(2)
C19 Ru2 Ru3 Ru1 163.7(10)
C22 Ru2 Ru3 Ru1 -137.4(3)
C23 Ru2 Ru3 Ru1 -175.0(4)
C13 Ru1 N1 C1 -136.2(5)
C9 Ru1 N1 C1 -101.1(6)
C10 Ru1 N1 C1 -70.0(5)
C12 Ru1 N1 C1 -141.5(6)
C11 Ru1 N1 C1 -75.5(8)
Ru3 Ru1 N1 C1 114.7(5)
Ru2 Ru1 N1 C1 55.9(4)
C13 Ru1 N1 C5 107.0(6)
C1 Ru1 N1 C5 -116.8(8)
C9 Ru1 N1 C5 142.0(6)
C10 Ru1 N1 C5 173.2(6)
C12 Ru1 N1 C5 101.7(7)
C11 Ru1 N1 C5 167.6(7)
Ru3 Ru1 N1 C5 -2.2(5)
Ru2 Ru1 N1 C5 -61.0(5)
C5 N1 C1 C2 -2.5(13)
Ru1 N1 C1 C2 -104.0(8)
C5 N1 C1 Ru1 101.6(7)
C13 Ru1 C1 N1 58.5(6)
C9 Ru1 C1 N1 80.3(5)
C10 Ru1 C1 N1 118.6(6)
C12 Ru1 C1 N1 101.4(11)
C11 Ru1 C1 N1 140.2(5)
Ru3 Ru1 C1 N1 -58.7(4)
Ru2 Ru1 C1 N1 -117.1(5)
N1 Ru1 C1 C2 118.3(8)
C13 Ru1 C1 C2 176.8(6)
C9 Ru1 C1 C2 -161.4(7)
C10 Ru1 C1 C2 -123.1(7)
C12 Ru1 C1 C2 -140.4(10)
C11 Ru1 C1 C2 -101.5(7)
Ru3 Ru1 C1 C2 59.6(7)
Ru2 Ru1 C1 C2 1.2(6)
N1 C1 C2 C3 -1.8(13)
Ru1 C1 C2 C3 -82.2(10)
N1 C1 C2 Ru2 78.7(10)
Ru1 C1 C2 Ru2 -1.7(8)
C20 Ru2 C2 C3 -143.2(5)
C21 Ru2 C2 C3 -151.2(6)
C19 Ru2 C2 C3 -107.9(5)
C22 Ru2 C2 C3 -73.8(9)
C23 Ru2 C2 C3 -74.5(6)
Ru3 Ru2 C2 C3 57.2(5)
Ru1 Ru2 C2 C3 114.9(5)
C20 Ru2 C2 C1 103.1(7)
C21 Ru2 C2 C1 95.1(9)
C3 Ru2 C2 C1 -113.7(9)
C19 Ru2 C2 C1 138.4(7)
C22 Ru2 C2 C1 172.5(7)
C23 Ru2 C2 C1 171.8(7)
Ru3 Ru2 C2 C1 -56.5(7)
Ru1 Ru2 C2 C1 1.2(6)
C1 C2 C3 C4 4.7(13)
Ru2 C2 C3 C4 -100.8(8)
C1 C2 C3 C6 -146.3(10)
Ru2 C2 C3 C6 108.3(10)
C1 C2 C3 Ru2 105.5(8)
C20 Ru2 C3 C4 170.8(5)
C21 Ru2 C3 C4 -122.0(11)
C2 Ru2 C3 C4 114.9(8)
C19 Ru2 C3 C4 -166.9(6)
C22 Ru2 C3 C4 -101.1(6)
C23 Ru2 C3 C4 -128.5(6)
Ru3 Ru2 C3 C4 -0.8(5)
Ru1 Ru2 C3 C4 57.3(6)
C20 Ru2 C3 C2 55.9(7)
C21 Ru2 C3 C2 123.1(11)
C19 Ru2 C3 C2 78.2(5)
C22 Ru2 C3 C2 144.0(5)
C23 Ru2 C3 C2 116.6(5)
Ru3 Ru2 C3 C2 -115.7(5)
Ru1 Ru2 C3 C2 -57.6(5)
C20 Ru2 C3 C6 -57.8(9)
C21 Ru2 C3 C6 9.4(16)
C2 Ru2 C3 C6 -113.7(9)
C19 Ru2 C3 C6 -35.4(8)
C22 Ru2 C3 C6 30.4(9)
C23 Ru2 C3 C6 2.9(8)
Ru3 Ru2 C3 C6 130.7(7)
Ru1 Ru2 C3 C6 -171.2(7)
C2 C3 C4 C5 -3.5(13)
C6 C3 C4 C5 148.5(9)
Ru2 C3 C4 C5 -80.1(9)
C2 C3 C4 Ru3 77.7(9)
C6 C3 C4 Ru3 -130.3(8)
Ru2 C3 C4 Ru3 1.1(7)
C30 Ru3 C4 C3 152.0(7)
C5 Ru3 C4 C3 -114.6(8)
C29 Ru3 C4 C3 114.3(6)
C31 Ru3 C4 C3 -180.0(6)
C33 Ru3 C4 C3 99.6(7)
C32 Ru3 C4 C3 159.8(7)
Ru1 Ru3 C4 C3 -60.3(6)
Ru2 Ru3 C4 C3 -0.8(5)
C30 Ru3 C4 C5 -93.4(6)
C29 Ru3 C4 C5 -131.1(6)
C31 Ru3 C4 C5 -65.4(6)
C33 Ru3 C4 C5 -145.8(6)
C32 Ru3 C4 C5 -85.7(9)
Ru1 Ru3 C4 C5 54.3(5)
Ru2 Ru3 C4 C5 113.7(5)
C1 N1 C5 C4 3.7(13)
Ru1 N1 C5 C4 84.0(8)
C1 N1 C5 Ru3 -77.1(9)
Ru1 N1 C5 Ru3 3.2(7)
C3 C4 C5 N1 -0.7(13)
Ru3 C4 C5 N1 -108.5(8)
C3 C4 C5 Ru3 107.8(8)
C4 Ru3 C5 N1 115.2(9)
C30 Ru3 C5 N1 -156.1(7)
C29 Ru3 C5 N1 177.6(6)
C31 Ru3 C5 N1 -117.6(7)
C33 Ru3 C5 N1 -151.0(7)
C32 Ru3 C5 N1 -101.2(7)
Ru1 Ru3 C5 N1 -2.3(5)
Ru2 Ru3 C5 N1 56.9(6)
C30 Ru3 C5 C4 88.8(6)
C29 Ru3 C5 C4 62.5(7)
C31 Ru3 C5 C4 127.2(6)
C33 Ru3 C5 C4 93.8(10)
C32 Ru3 C5 C4 143.6(6)
Ru1 Ru3 C5 C4 -117.5(6)
Ru2 Ru3 C5 C4 -58.3(5)
C4 C3 C6 O1 -155.3(12)
C2 C3 C6 O1 -3.3(19)
Ru2 C3 C6 O1 76.5(14)
C4 C3 C6 O2 25.1(13)
C2 C3 C6 O2 177.1(9)
Ru2 C3 C6 O2 -103.1(10)
O1 C6 O2 C7 9.0(18)
C3 C6 O2 C7 -171.4(12)
C6 O2 C7 C8 106(2)
N1 Ru1 C9 C13 -115.9(7)
C1 Ru1 C9 C13 -151.9(7)
C10 Ru1 C9 C13 115.3(10)
C12 Ru1 C9 C13 37.3(6)
C11 Ru1 C9 C13 79.0(7)
Ru3 Ru1 C9 C13 -59.0(8)
Ru2 Ru1 C9 C13 163.6(6)
N1 Ru1 C9 C10 128.8(7)
C13 Ru1 C9 C10 -115.3(10)
C1 Ru1 C9 C10 92.8(7)
C12 Ru1 C9 C10 -78.0(7)
C11 Ru1 C9 C10 -36.4(7)
Ru3 Ru1 C9 C10 -174.3(6)
Ru2 Ru1 C9 C10 48.2(11)
N1 Ru1 C9 C14 2.1(13)
C13 Ru1 C9 C14 118.0(15)
C1 Ru1 C9 C14 -33.8(13)
C10 Ru1 C9 C14 -126.6(16)
C12 Ru1 C9 C14 155.3(14)
C11 Ru1 C9 C14 -163.0(14)
Ru3 Ru1 C9 C14 59.0(14)
Ru2 Ru1 C9 C14 -78.4(15)
C13 C9 C10 C11 0.3(10)
C14 C9 C10 C11 -175.5(10)
Ru1 C9 C10 C11 63.2(6)
C13 C9 C10 C15 179.1(8)
C14 C9 C10 C15 3.3(15)
Ru1 C9 C10 C15 -118.1(9)
C13 C9 C10 Ru1 -62.8(6)
C14 C9 C10 Ru1 121.4(11)
N1 Ru1 C10 C11 -175.1(6)
C13 Ru1 C10 C11 -79.3(7)
C1 Ru1 C10 C11 150.6(7)
C9 Ru1 C10 C11 -118.1(9)
C12 Ru1 C10 C11 -37.0(6)
Ru3 Ru1 C10 C11 -65(6)
Ru2 Ru1 C10 C11 82.8(6)
N1 Ru1 C10 C9 -57.0(7)
C13 Ru1 C10 C9 38.8(6)
C1 Ru1 C10 C9 -91.3(7)
C12 Ru1 C10 C9 81.1(7)
C11 Ru1 C10 C9 118.1(9)
Ru3 Ru1 C10 C9 53(6)
Ru2 Ru1 C10 C9 -159.1(5)
N1 Ru1 C10 C15 61.0(17)
C13 Ru1 C10 C15 156.8(18)
C1 Ru1 C10 C15 26.7(17)
C9 Ru1 C10 C15 118(2)
C12 Ru1 C10 C15 -160.9(18)
C11 Ru1 C10 C15 -123.9(19)
Ru3 Ru1 C10 C15 171(4)
Ru2 Ru1 C10 C15 -41.2(18)
C9 C10 C11 C12 -0.5(10)
C15 C10 C11 C12 -179.2(9)
Ru1 C10 C11 C12 60.5(6)
C9 C10 C11 C16 169.7(9)
C15 C10 C11 C16 -9.0(16)
Ru1 C10 C11 C16 -129.3(10)
C9 C10 C11 Ru1 -61.0(6)
C15 C10 C11 Ru1 120.3(10)
N1 Ru1 C11 C12 -109.3(9)
C13 Ru1 C11 C12 -37.0(6)
C1 Ru1 C11 C12 -155.7(6)
C9 Ru1 C11 C12 -80.2(7)
C10 Ru1 C11 C12 -118.0(9)
Ru3 Ru1 C11 C12 55.4(8)
Ru2 Ru1 C11 C12 125.1(6)
N1 Ru1 C11 C10 8.7(11)
C13 Ru1 C11 C10 80.9(7)
C1 Ru1 C11 C10 -37.7(8)
C9 Ru1 C11 C10 37.7(6)
C12 Ru1 C11 C10 118.0(9)
Ru3 Ru1 C11 C10 173.3(5)
Ru2 Ru1 C11 C10 -117.0(6)
N1 Ru1 C11 C16 129.3(17)
C13 Ru1 C11 C16 -158(2)
C1 Ru1 C11 C16 82.9(19)
C9 Ru1 C11 C16 158(2)
C10 Ru1 C11 C16 121(2)
C12 Ru1 C11 C16 -121(2)
Ru3 Ru1 C11 C16 -66.0(19)
Ru2 Ru1 C11 C16 3.7(19)
C10 C11 C12 C13 0.4(9)
C16 C11 C12 C13 -169.7(9)
Ru1 C11 C12 C13 61.0(6)
C10 C11 C12 C17 173.8(9)
C16 C11 C12 C17 3.6(15)
Ru1 C11 C12 C17 -125.7(9)
C10 C11 C12 Ru1 -60.5(6)
C16 C11 C12 Ru1 129.4(10)
N1 Ru1 C12 C11 126.7(7)
C13 Ru1 C12 C11 118.2(9)
C1 Ru1 C12 C11 56.4(14)
C9 Ru1 C12 C11 80.1(7)
C10 Ru1 C12 C11 36.8(7)
Ru3 Ru1 C12 C11 -145.6(6)
Ru2 Ru1 C12 C11 -75.8(7)
N1 Ru1 C12 C13 8.5(9)
C1 Ru1 C12 C13 -61.8(13)
C9 Ru1 C12 C13 -38.2(6)
C10 Ru1 C12 C13 -81.4(7)
C11 Ru1 C12 C13 -118.2(9)
Ru3 Ru1 C12 C13 96.2(6)
Ru2 Ru1 C12 C13 166.0(4)
N1 Ru1 C12 C17 -110.2(14)
C13 Ru1 C12 C17 -118.7(17)
C1 Ru1 C12 C17 179.5(14)
C9 Ru1 C12 C17 -156.9(16)
C10 Ru1 C12 C17 159.9(16)
C11 Ru1 C12 C17 123.1(17)
Ru3 Ru1 C12 C17 -22.5(15)
Ru2 Ru1 C12 C17 47.3(16)
C11 C12 C13 C9 -0.2(9)
C17 C12 C13 C9 -173.7(9)
Ru1 C12 C13 C9 62.7(6)
C11 C12 C13 C18 174.7(9)
C17 C12 C13 C18 1.2(14)
Ru1 C12 C13 C18 -122.4(9)
C11 C12 C13 Ru1 -62.9(6)
C17 C12 C13 Ru1 123.6(9)
C10 C9 C13 C12 0.0(9)
C14 C9 C13 C12 176.1(9)
Ru1 C9 C13 C12 -63.8(6)
C10 C9 C13 C18 -175.0(9)
C14 C9 C13 C18 1.1(14)
Ru1 C9 C13 C18 121.2(9)
C10 C9 C13 Ru1 63.7(6)
C14 C9 C13 Ru1 -120.1(9)
N1 Ru1 C13 C12 -174.6(6)
C1 Ru1 C13 C12 153.7(6)
C9 Ru1 C13 C12 117.0(9)
C10 Ru1 C13 C12 78.2(7)
C11 Ru1 C13 C12 36.7(6)
Ru3 Ru1 C13 C12 -100.5(6)
Ru2 Ru1 C13 C12 -40.3(12)
N1 Ru1 C13 C9 68.4(7)
C1 Ru1 C13 C9 36.7(8)
C10 Ru1 C13 C9 -38.8(7)
C12 Ru1 C13 C9 -117.0(9)
C11 Ru1 C13 C9 -80.4(7)
Ru3 Ru1 C13 C9 142.4(6)
Ru2 Ru1 C13 C9 -157.4(8)
N1 Ru1 C13 C18 -52.4(12)
C1 Ru1 C13 C18 -84.1(12)
C9 Ru1 C13 C18 -120.8(15)
C10 Ru1 C13 C18 -159.6(14)
C12 Ru1 C13 C18 122.2(14)
C11 Ru1 C13 C18 158.9(14)
Ru3 Ru1 C13 C18 21.7(13)
Ru2 Ru1 C13 C18 81.9(16)
C21 Ru2 C19 C20 38.6(6)
C2 Ru2 C19 C20 -117.6(6)
C3 Ru2 C19 C20 -155.1(5)
C22 Ru2 C19 C20 80.5(6)
C23 Ru2 C19 C20 117.6(8)
Ru3 Ru2 C19 C20 145.4(8)
Ru1 Ru2 C19 C20 -54.6(6)
C20 Ru2 C19 C23 -117.6(8)
C21 Ru2 C19 C23 -79.0(6)
C2 Ru2 C19 C23 124.8(6)
C3 Ru2 C19 C23 87.2(6)
C22 Ru2 C19 C23 -37.2(6)
Ru3 Ru2 C19 C23 27.7(13)
Ru1 Ru2 C19 C23 -172.3(5)
C20 Ru2 C19 C24 120.6(11)
C21 Ru2 C19 C24 159.2(10)
C2 Ru2 C19 C24 3.0(10)
C3 Ru2 C19 C24 -34.6(10)
C22 Ru2 C19 C24 -158.9(11)
C23 Ru2 C19 C24 -121.8(12)
Ru3 Ru2 C19 C24 -94.1(12)
Ru1 Ru2 C19 C24 66.0(11)
C23 C19 C20 C21 -0.2(11)
C24 C19 C20 C21 173.4(10)
Ru2 C19 C20 C21 -62.6(7)
C23 C19 C20 C25 -170.3(10)
C24 C19 C20 C25 3.4(17)
Ru2 C19 C20 C25 127.4(10)
C23 C19 C20 Ru2 62.3(7)
C24 C19 C20 Ru2 -124.0(10)
C21 Ru2 C20 C19 -116.8(7)
C2 Ru2 C20 C19 69.9(6)
C3 Ru2 C20 C19 36.8(7)
C22 Ru2 C20 C19 -79.0(6)
C23 Ru2 C20 C19 -37.4(5)
Ru3 Ru2 C20 C19 -160.8(4)
Ru1 Ru2 C20 C19 142.7(5)
C2 Ru2 C20 C21 -173.3(5)
C3 Ru2 C20 C21 153.6(5)
C19 Ru2 C20 C21 116.8(7)
C22 Ru2 C20 C21 37.7(5)
C23 Ru2 C20 C21 79.3(5)
Ru3 Ru2 C20 C21 -44.1(8)
Ru1 Ru2 C20 C21 -100.6(5)
C21 Ru2 C20 C25 122.2(11)
C2 Ru2 C20 C25 -51.1(10)
C3 Ru2 C20 C25 -84.2(10)
C19 Ru2 C20 C25 -121.0(11)
C22 Ru2 C20 C25 160.0(10)
C23 Ru2 C20 C25 -158.4(10)
Ru3 Ru2 C20 C25 78.1(11)
Ru1 Ru2 C20 C25 21.6(10)
C19 C20 C21 C22 -0.7(11)
C25 C20 C21 C22 169.1(10)
Ru2 C20 C21 C22 -64.6(7)
C19 C20 C21 C26 -170.8(9)
C25 C20 C21 C26 -1.0(16)
Ru2 C20 C21 C26 125.3(10)
C19 C20 C21 Ru2 63.9(7)
C25 C20 C21 Ru2 -126.3(10)
C20 Ru2 C21 C22 115.6(7)
C2 Ru2 C21 C22 127.6(7)
C3 Ru2 C21 C22 28.3(14)
C19 Ru2 C21 C22 77.9(5)
C23 Ru2 C21 C22 35.5(5)
Ru3 Ru2 C21 C22 -85.5(5)
Ru1 Ru2 C21 C22 -151.0(4)
C2 Ru2 C21 C20 12.0(8)
C3 Ru2 C21 C20 -87.3(13)
C19 Ru2 C21 C20 -37.7(5)
C22 Ru2 C21 C20 -115.6(7)
C23 Ru2 C21 C20 -80.1(5)
Ru3 Ru2 C21 C20 158.9(4)
Ru1 Ru2 C21 C20 93.4(5)
C20 Ru2 C21 C26 -121.3(12)
C2 Ru2 C21 C26 -109.3(10)
C3 Ru2 C21 C26 151.4(11)
C19 Ru2 C21 C26 -159.0(11)
C22 Ru2 C21 C26 123.1(12)
C23 Ru2 C21 C26 158.6(11)
Ru3 Ru2 C21 C26 37.6(11)
Ru1 Ru2 C21 C26 -27.9(10)
C20 C21 C22 C23 1.3(11)
C26 C21 C22 C23 171.5(10)
Ru2 C21 C22 C23 -61.2(7)
C20 C21 C22 C27 -173.2(9)
C26 C21 C22 C27 -3.0(16)
Ru2 C21 C22 C27 124.3(10)
C20 C21 C22 Ru2 62.5(7)
C26 C21 C22 Ru2 -127.3(10)
C20 Ru2 C22 C21 -39.5(5)
C2 Ru2 C22 C21 -121.6(8)
C3 Ru2 C22 C21 -169.7(5)
C19 Ru2 C22 C21 -82.5(6)
C23 Ru2 C22 C21 -120.5(8)
Ru3 Ru2 C22 C21 112.1(5)
Ru1 Ru2 C22 C21 45.7(7)
C20 Ru2 C22 C23 81.0(6)
C21 Ru2 C22 C23 120.5(8)
C2 Ru2 C22 C23 -1.0(11)
C3 Ru2 C22 C23 -49.2(7)
C19 Ru2 C22 C23 38.1(6)
Ru3 Ru2 C22 C23 -127.4(5)
Ru1 Ru2 C22 C23 166.2(5)
C20 Ru2 C22 C27 -160.7(11)
C21 Ru2 C22 C27 -121.2(12)
C2 Ru2 C22 C27 117.3(11)
C3 Ru2 C22 C27 69.2(11)
C19 Ru2 C22 C27 156.4(12)
C23 Ru2 C22 C27 118.3(13)
Ru3 Ru2 C22 C27 -9.1(11)
Ru1 Ru2 C22 C27 -75.5(12)
C21 C22 C23 C19 -1.5(12)
C27 C22 C23 C19 173.3(9)
Ru2 C22 C23 C19 -60.9(7)
C21 C22 C23 C28 -169.6(10)
C27 C22 C23 C28 5.2(17)
Ru2 C22 C23 C28 131.0(11)
C21 C22 C23 Ru2 59.4(7)
C27 C22 C23 Ru2 -125.8(10)
C20 C19 C23 C22 1.0(11)
C24 C19 C23 C22 -172.7(10)
Ru2 C19 C23 C22 61.3(7)
C20 C19 C23 C28 169.1(11)
C24 C19 C23 C28 -4.6(18)
Ru2 C19 C23 C28 -130.6(12)
C20 C19 C23 Ru2 -60.3(7)
C24 C19 C23 Ru2 126.0(11)
C20 Ru2 C23 C22 -79.5(7)
C21 Ru2 C23 C22 -35.7(6)
C2 Ru2 C23 C22 179.4(6)
C3 Ru2 C23 C22 142.1(6)
C19 Ru2 C23 C22 -117.0(9)
Ru3 Ru2 C23 C22 71.8(7)
Ru1 Ru2 C23 C22 -79.1(17)
C20 Ru2 C23 C19 37.5(6)
C21 Ru2 C23 C19 81.3(7)
C2 Ru2 C23 C19 -63.5(7)
C3 Ru2 C23 C19 -100.9(6)
C22 Ru2 C23 C19 117.0(9)
Ru3 Ru2 C23 C19 -171.1(5)
Ru1 Ru2 C23 C19 38(2)
C20 Ru2 C23 C28 158.6(11)
C21 Ru2 C23 C28 -157.5(11)
C2 Ru2 C23 C28 57.6(11)
C3 Ru2 C23 C28 20.2(10)
C19 Ru2 C23 C28 121.1(12)
C22 Ru2 C23 C28 -121.8(12)
Ru3 Ru2 C23 C28 -50.0(11)
Ru1 Ru2 C23 C28 159.1(12)
C4 Ru3 C29 C30 80.1(6)
C5 Ru3 C29 C30 45.5(6)
C31 Ru3 C29 C30 -38.6(6)
C33 Ru3 C29 C30 -115.9(7)
C32 Ru3 C29 C30 -79.3(6)
Ru1 Ru3 C29 C30 -134.8(13)
Ru2 Ru3 C29 C30 150.8(4)
C4 Ru3 C29 C33 -164.0(5)
C30 Ru3 C29 C33 115.9(7)
C5 Ru3 C29 C33 161.4(5)
C31 Ru3 C29 C33 77.4(6)
C32 Ru3 C29 C33 36.6(5)
Ru1 Ru3 C29 C33 -18.8(17)
Ru2 Ru3 C29 C33 -93.2(5)
C4 Ru3 C29 C34 -42.3(11)
C30 Ru3 C29 C34 -122.4(13)
C5 Ru3 C29 C34 -76.9(11)
C31 Ru3 C29 C34 -161.0(12)
C33 Ru3 C29 C34 121.7(13)
C32 Ru3 C29 C34 158.3(12)
Ru1 Ru3 C29 C34 102.8(15)
Ru2 Ru3 C29 C34 28.4(11)
C33 C29 C30 C31 -0.9(9)
C34 C29 C30 C31 -174.2(9)
Ru3 C29 C30 C31 63.6(6)
C33 C29 C30 C35 168.3(10)
C34 C29 C30 C35 -5.1(16)
Ru3 C29 C30 C35 -127.3(10)
C33 C29 C30 Ru3 -64.5(5)
C34 C29 C30 Ru3 122.2(9)
C4 Ru3 C30 C29 -104.3(5)
C5 Ru3 C30 C29 -143.3(5)
C31 Ru3 C30 C29 116.3(8)
C33 Ru3 C30 C29 38.8(5)
C32 Ru3 C30 C29 79.5(6)
Ru1 Ru3 C30 C29 167.5(4)
Ru2 Ru3 C30 C29 -53.0(7)
C4 Ru3 C30 C31 139.4(6)
C5 Ru3 C30 C31 100.4(6)
C29 Ru3 C30 C31 -116.3(8)
C33 Ru3 C30 C31 -77.4(6)
C32 Ru3 C30 C31 -36.8(6)
Ru1 Ru3 C30 C31 51.2(8)
Ru2 Ru3 C30 C31 -169.3(5)
C4 Ru3 C30 C35 18.8(11)
C5 Ru3 C30 C35 -20.2(11)
C29 Ru3 C30 C35 123.1(13)
C31 Ru3 C30 C35 -120.6(14)
C33 Ru3 C30 C35 162.0(12)
C32 Ru3 C30 C35 -157.4(12)
Ru1 Ru3 C30 C35 -69.4(12)
Ru2 Ru3 C30 C35 70.1(13)
C29 C30 C31 C32 1.8(10)
C35 C30 C31 C32 -167.6(10)
Ru3 C30 C31 C32 65.3(7)
C29 C30 C31 C36 172.3(9)
C35 C30 C31 C36 2.9(16)
Ru3 C30 C31 C36 -124.2(10)
C29 C30 C31 Ru3 -63.5(6)
C35 C30 C31 Ru3 127.1(10)
C4 Ru3 C31 C32 -165.2(5)
C30 Ru3 C31 C32 -116.3(8)
C5 Ru3 C31 C32 159.4(5)
C29 Ru3 C31 C32 -78.0(6)
C33 Ru3 C31 C32 -34.4(5)
Ru1 Ru3 C31 C32 91.5(5)
Ru2 Ru3 C31 C32 20.3(19)
C4 Ru3 C31 C30 -48.8(7)
C5 Ru3 C31 C30 -84.3(6)
C29 Ru3 C31 C30 38.3(6)
C33 Ru3 C31 C30 82.0(6)
C32 Ru3 C31 C30 116.3(8)
Ru1 Ru3 C31 C30 -152.1(5)
Ru2 Ru3 C31 C30 136.6(14)
C4 Ru3 C31 C36 70.2(13)
C30 Ru3 C31 C36 119.0(15)
C5 Ru3 C31 C36 34.7(13)
C29 Ru3 C31 C36 157.3(14)
C33 Ru3 C31 C36 -159.1(14)
C32 Ru3 C31 C36 -124.7(14)
Ru1 Ru3 C31 C36 -33.2(13)
Ru2 Ru3 C31 C36 -104(2)
C30 C31 C32 C33 -2.2(11)
C36 C31 C32 C33 -172.5(10)
Ru3 C31 C32 C33 59.6(6)
C30 C31 C32 C37 171.6(9)
C36 C31 C32 C37 1.3(17)
Ru3 C31 C32 C37 -126.5(10)
C30 C31 C32 Ru3 -61.8(6)
C36 C31 C32 Ru3 127.9(11)
C4 Ru3 C32 C31 30.4(10)
C30 Ru3 C32 C31 39.2(5)
C5 Ru3 C32 C31 -28.2(7)
C29 Ru3 C32 C31 82.8(6)
C33 Ru3 C32 C31 122.1(8)
Ru1 Ru3 C32 C31 -105.5(5)
Ru2 Ru3 C32 C31 -175.8(4)
C4 Ru3 C32 C33 -91.6(10)
C30 Ru3 C32 C33 -82.8(6)
C5 Ru3 C32 C33 -150.2(6)
C29 Ru3 C32 C33 -39.3(6)
C31 Ru3 C32 C33 -122.1(8)
Ru1 Ru3 C32 C33 132.4(5)
Ru2 Ru3 C32 C33 62.1(7)
C4 Ru3 C32 C37 151.4(11)
C30 Ru3 C32 C37 160.2(12)
C5 Ru3 C32 C37 92.8(12)
C29 Ru3 C32 C37 -156.2(12)
C31 Ru3 C32 C37 121.0(13)
C33 Ru3 C32 C37 -117.0(14)
Ru1 Ru3 C32 C37 15.4(12)
Ru2 Ru3 C32 C37 -54.8(12)
C31 C32 C33 C29 1.6(10)
C37 C32 C33 C29 -172.5(9)
Ru3 C32 C33 C29 59.7(5)
C31 C32 C33 C38 173.5(9)
C37 C32 C33 C38 -0.6(14)
Ru3 C32 C33 C38 -128.4(10)
C31 C32 C33 Ru3 -58.0(7)
C37 C32 C33 Ru3 127.8(9)
C30 C29 C33 C32 -0.4(9)
C34 C29 C33 C32 173.2(9)
Ru3 C29 C33 C32 -62.5(6)
C30 C29 C33 C38 -172.1(9)
C34 C29 C33 C38 1.5(15)
Ru3 C29 C33 C38 125.8(10)
C30 C29 C33 Ru3 62.0(5)
C34 C29 C33 Ru3 -124.4(9)
C4 Ru3 C33 C32 140.0(7)
C30 Ru3 C33 C32 78.0(7)
C5 Ru3 C33 C32 72.4(11)
C29 Ru3 C33 C32 116.4(8)
C31 Ru3 C33 C32 34.5(6)
Ru1 Ru3 C33 C32 -67.6(7)
Ru2 Ru3 C33 C32 -138.1(5)
C4 Ru3 C33 C29 23.5(8)
C30 Ru3 C33 C29 -38.5(5)
C5 Ru3 C33 C29 -44.0(10)
C31 Ru3 C33 C29 -82.0(6)
C32 Ru3 C33 C29 -116.4(8)
Ru1 Ru3 C33 C29 175.9(4)
Ru2 Ru3 C33 C29 105.5(5)
C4 Ru3 C33 C38 -97.9(10)
C30 Ru3 C33 C38 -159.9(10)
C5 Ru3 C33 C38 -165.5(9)
C29 Ru3 C33 C38 -121.4(11)
C31 Ru3 C33 C38 156.6(11)
C32 Ru3 C33 C38 122.1(12)
Ru1 Ru3 C33 C38 54.5(10)
Ru2 Ru3 C33 C38 -15.9(10)
